data_7064217
loop_
_publ_author_name
'MacDougall, Phillip'
'Zeng, Mich Wenshi'
'Wang, Jin'
'Ho, Peter Cheng-Wei'
'Vargas-Baca, Ignacio'

_publ_section_title
;
 From Fluorine Chemistry to Noncovalent Interactions: Celebrating Prof.
 Giuseppe Resnati
;
_journal_name_full 'New Journal of Chemistry'
_journal_paper_doi 10.1039/D5NJ03688G
_journal_year 2026
_chemical_formula_moiety 'C10 H10 Br3 N O Te, 0.5(Br), 0.5(C4 H12 N)'
_chemical_formula_sum 'C12 H16 Br3.5 N1.5 O Te'
_chemical_formula_weight 604.55
_chemical_name_systematic '1,1,1 tri-bromo-3-methyl-5-phenyl-1,2-tellurazole-2-anol'
_space_group_crystal_system monoclinic
_space_group_IT_number 4
_space_group_name_Hall 'P 2yb'
_space_group_name_H-M_alt 'P 1 21 1'
_atom_sites_solution_hydrogens geom
_atom_sites_solution_primary dual
_audit_creation_date 2025-09-15
_audit_creation_method
;
Olex2 1.5
(compiled 2025.07.13 svn.rb7424aed for OlexSys, GUI svn.r7314)
;
_audit_update_record
;
2025-09-16 deposited with the CCDC.	2025-12-08 downloaded from the CCDC.
;
_cell_angle_alpha 90
_cell_angle_beta 98.57(3)
_cell_angle_gamma 90
_cell_formula_units_Z 4
_cell_length_a 9.062(3)
_cell_length_b 12.768(7)
_cell_length_c 15.657(10)
_cell_measurement_reflns_used 1250
_cell_measurement_temperature 119.00
_cell_measurement_theta_max 25.51
_cell_measurement_theta_min 3.59
_cell_volume 1791.3(16)
_computing_cell_refinement 'SAINT V8.40B (Bruker, 2016)'
_computing_data_reduction 'SAINT V8.40B (Bruker, 2016)'
_computing_molecular_graphics 'Olex2 1.5 (Dolomanov et al., 2009)'
_computing_publication_material 'Olex2 1.5 (Dolomanov et al., 2009)'
_computing_structure_refinement 'SHELXL 2019/3 (Sheldrick, 2015)'
_computing_structure_solution 'SHELXT 2018/2 (Sheldrick, 2018)'
_diffrn_ambient_temperature 119.00
_diffrn_measured_fraction_theta_full 0.949
_diffrn_measured_fraction_theta_max 0.785
_diffrn_measurement_device_type 'Bruker APEX-II CCD'
_diffrn_measurement_method '\f and \w scans'
_diffrn_radiation_type MoK\a
_diffrn_radiation_wavelength 0.71073
_diffrn_reflns_av_R_equivalents 0.0937
_diffrn_reflns_av_unetI/netI 0.1688
_diffrn_reflns_Laue_measured_fraction_full 0.949
_diffrn_reflns_Laue_measured_fraction_max 0.785
_diffrn_reflns_limit_h_max 9
_diffrn_reflns_limit_h_min -12
_diffrn_reflns_limit_k_max 16
_diffrn_reflns_limit_k_min -16
_diffrn_reflns_limit_l_max 20
_diffrn_reflns_limit_l_min -20
_diffrn_reflns_number 12915
_diffrn_reflns_point_group_measured_fraction_full 0.918
_diffrn_reflns_point_group_measured_fraction_max 0.733
_diffrn_reflns_theta_full 25.242
_diffrn_reflns_theta_max 29.709
_diffrn_reflns_theta_min 2.067
_diffrn_source_current 1.4
_diffrn_source_power 0.07
_diffrn_source_voltage 50.0
_diffrn_standards_number 0
_exptl_absorpt_coefficient_mu 9.461
_exptl_absorpt_correction_T_max 0.7459
_exptl_absorpt_correction_T_min 0.5507
_exptl_absorpt_correction_type multi-scan
_exptl_absorpt_process_details 'SADABS-2016/2 (Bruker,2016/2) was used for absorption correction.'
_exptl_crystal_colour yellow
_exptl_crystal_colour_primary yellow
_exptl_crystal_density_diffrn 2.242
_exptl_crystal_description plate
_exptl_crystal_F_000 1124
_exptl_crystal_preparation
'52.5 mg of 3-phenyl-5-methyl isotellurazole-2-oxide was suspended in 2 mL anhydrous MeOH under an inert atmosphere. 115 mg TMATB was dissolved in 2 mL of anhydrous MeOH and added dropwise with stirring. The solution was allowed to stir for 20 minutes at RT, and the sample was brought to dryness under reduced pressure. The product was extracted with DCM and precipitated from hexanes yielding a light-yellow powder. The light-yellow powder was redissolved in MeCN and passed through a 2cm plug of 10 wt% CaO: Activated silica removing excess TMAB. The solution volume was reduced under vacuum and redissolved in 2mL DCM followed by precipitation in hexanes.'
_exptl_crystal_recrystallization_method
'The light yellow powder was redissolved in DCM and allowed to slowly evaporae yielding small yellow plate-like crystals.'
_exptl_crystal_size_max 0.1
_exptl_crystal_size_mid 0.05
_exptl_crystal_size_min 0.04
_refine_diff_density_max 1.156
_refine_diff_density_min -1.496
_refine_diff_density_rms 0.212
_refine_ls_abs_structure_details
;
 Flack x determined using 1319 quotients [(I+)-(I-)]/[(I+)+(I-)]
 (Parsons, Flack and Wagner, Acta Cryst. B69 (2013) 249-259).
;
_refine_ls_abs_structure_Flack 0.00(2)
_refine_ls_extinction_method none
_refine_ls_goodness_of_fit_ref 0.855
_refine_ls_hydrogen_treatment constr
_refine_ls_matrix_type full
_refine_ls_number_parameters 351
_refine_ls_number_reflns 7463
_refine_ls_number_restraints 431
_refine_ls_restrained_S_all 0.833
_refine_ls_R_factor_all 0.0938
_refine_ls_R_factor_gt 0.0569
_refine_ls_shift/su_max 0.000
_refine_ls_shift/su_mean 0.000
_refine_ls_structure_factor_coef Fsqd
_refine_ls_weighting_details 'w=1/[\s^2^(Fo^2^)+(0.0199P)^2^] where P=(Fo^2^+2Fc^2^)/3'
_refine_ls_weighting_scheme calc
_refine_ls_wR_factor_gt 0.1056
_refine_ls_wR_factor_ref 0.1230
_reflns_Friedel_coverage 0.794
_reflns_Friedel_fraction_full 0.885
_reflns_Friedel_fraction_max 0.677
_reflns_number_gt 4715
_reflns_number_total 7463
_reflns_threshold_expression 'I > 2\s(I)'
_cod_data_source_file d5nj03688g2.cif
_cod_data_source_block mo_pm_569_01
_cod_original_cell_volume 1791.3(17)
_cod_original_formula_sum 'C12 H16 Br3.50 N1.50 O Te'
_cod_database_code 7064217
_shelx_shelxl_version_number 2019/3
_shelx_space_group_comment
;
The symmetry employed for this shelxl refinement is uniquely defined
by the following loop, which should always be used as a source of
symmetry information in preference to the above space-group names.
They are only intended as comments.
;
_shelx_estimated_absorpt_t_max 0.703
_shelx_estimated_absorpt_t_min 0.451
_olex2_refinement_description
;
1. Fixed Uiso
 At 1.2 times of:
  All C(H) groups
 At 1.5 times of:
  All C(H,H,H) groups, All O(H) groups
2. Restrained distances
 C18-C17 = C15-C20 = C20-C19
 1.37 with sigma of 0.02
 C18-C19
 1.38 with sigma of 0.02
 C17-C16 = C16-C15
 1.36 with sigma of 0.02
 C7-C6 = C10-C9 = C9-C8
 1.37 with sigma of 0.02
 C7-C8
 1.38 with sigma of 0.02
 C6-C5 = C5-C10
 1.36 with sigma of 0.02
 C18-C16 = C16-C20 = C15-C19
 2.37 with sigma of 0.04
 C18-C20
 2.38 with sigma of 0.04
 C17-C15
 2.36 with sigma of 0.04
 C7-C5 = C5-C9 = C10-C8
 2.37 with sigma of 0.04
 C7-C9
 2.38 with sigma of 0.04
 C6-C10
 2.36 with sigma of 0.04
 C18-C17 \\sim C17-C16 \\sim C16-C15 \\sim C15-C20 \\sim C20-C19 \\sim C19-C18
 with sigma of 0.02
 C18-C20 \\sim C18-C16 \\sim C20-C16 \\sim C15-C17 \\sim C15-C19 \\sim C19-C17
 with sigma of 0.04
 C7-C6 \\sim C6-C5 \\sim C5-C10 \\sim C10-C9 \\sim C9-C8 \\sim C8-C7
 with sigma of 0.02
 C7-C9 \\sim C7-C5 \\sim C9-C5 \\sim C10-C6 \\sim C10-C8 \\sim C8-C6
 with sigma of 0.04
3. Restrained planarity
 C15, C16, C17, C18, C19, C20
 with sigma of 0.1
 C5, C6, C7, C8, C9, C10
 with sigma of 0.1
4. Uiso/Uaniso restraints and constraints
C15 \\sim C16 \\sim C17 \\sim C18 \\sim C19 \\sim C20: within 2A with sigma of
0.04 and sigma for terminal atoms of 0.08 within 2A
C5 \\sim C6 \\sim C7 \\sim C8 \\sim C9 \\sim C10: within 2A with sigma of 0.04
and sigma for terminal atoms of 0.08 within 2A
C17 \\sim C16 \\sim C18 \\sim C19 \\sim C20 \\sim C15: within 2A with sigma of
0.04 and sigma for terminal atoms of 0.08 within 2A
5. Rigid body (RIGU) restrains
 All non-hydrogen atoms
 with sigma for 1-2 distances of 0.004 and sigma for 1-3 distances of 0.004
6.a Aromatic/amide H refined with riding coordinates:
 C2(H2), C6(H6), C7(H7), C8(H8), C9(H9), C10(H10), C12(H12), C16(H16),
 C17(H17), C18(H18), C19(H19), C20(H20)
6.b Idealised Me refined as rotating group:
 C4(H4A,H4B,H4C), C14(H14A,H14B,H14C), C21(H21A,H21B,H21C), C22(H22A,H22B,
 H22C), C23(H23A,H23B,H23C), C24(H24A,H24B,H24C)
6.c Idealised tetrahedral OH refined as rotating group:
 O1(H1), O2(H2A)
;
_olex2_exptl_crystal_mounting_method
'Suitable crystals of 1,1,1 tri-bromo-3-methyl-5-phenyl-1,2-tellurazole-2-anol were selected and mounted on nylon loops (Hampton, California) or MiTeGen micromounts (Ithaca, New York) with Paratone-N oil on a Bruker APEX-II CCD diffractometer. '
_olex2_submission_original_sample_id PM-5-69-1
_olex2_submission_special_instructions 'No special instructions were received'

loop_
_space_group_symop_operation_xyz
'x, y, z'
'-x, y+1/2, -z'

loop_
_atom_site_label
_atom_site_type_symbol
_atom_site_fract_x
_atom_site_fract_y
_atom_site_fract_z
_atom_site_U_iso_or_equiv
_atom_site_adp_type
_atom_site_occupancy
_atom_site_site_symmetry_order
_atom_site_calc_flag
_atom_site_refinement_flags_posn
_atom_site_refinement_flags_adp
_atom_site_refinement_flags_occupancy
_atom_site_disorder_assembly
_atom_site_disorder_group
Te1 Te 0.53303(11) 0.45172(10) 0.15692(8) 0.0187(3) Uani 1 1 d . . . . .
Br1 Br 0.7686(2) 0.32281(17) 0.15212(14) 0.0273(5) Uani 1 1 d . . . . .
Br2 Br 0.3336(2) 0.31253(16) 0.09821(13) 0.0255(5) Uani 1 1 d . . . . .
Br3 Br 0.3277(2) 0.60075(17) 0.14874(15) 0.0304(5) Uani 1 1 d . . . . .
O1 O 0.7908(14) 0.6133(12) 0.2621(9) 0.031(3) Uani 1 1 d . . . . .
H1 H 0.741753 0.595291 0.301171 0.047 Uiso 1 1 calc R U . . .
C1 C 0.5716(17) 0.5053(13) 0.0318(11) 0.014(3) Uani 1 1 d . . . . .
C2 C 0.6779(18) 0.5772(14) 0.0372(13) 0.021(4) Uani 1 1 d . . . . .
H2 H 0.699289 0.606602 -0.015340 0.025 Uiso 1 1 calc R U . . .
N1 N 0.7176(17) 0.5822(12) 0.1841(11) 0.025(3) Uani 1 1 d . . . . .
C4 C 0.8872(19) 0.6906(15) 0.1171(13) 0.024(4) Uani 1 1 d . . . . .
H4A H 0.982848 0.653422 0.126748 0.036 Uiso 1 1 calc R U . . .
H4B H 0.883421 0.741418 0.163564 0.036 Uiso 1 1 calc R U . . .
H4C H 0.876954 0.727273 0.061516 0.036 Uiso 1 1 calc R U . . .
C5 C 0.4773(14) 0.4733(11) -0.0497(9) 0.016(3) Uani 1 1 d D U . . .
C6 C 0.4901(16) 0.3733(12) -0.0805(10) 0.025(4) Uani 1 1 d D U . . .
H6 H 0.551739 0.323347 -0.047366 0.030 Uiso 1 1 calc R U . . .
C7 C 0.4127(17) 0.3467(13) -0.1596(10) 0.029(4) Uani 1 1 d D U . . .
H7 H 0.422956 0.278543 -0.182363 0.035 Uiso 1 1 calc R U . . .
C8 C 0.3192(18) 0.4194(13) -0.2063(11) 0.029(4) Uani 1 1 d D U . . .
H8 H 0.263526 0.400291 -0.260367 0.035 Uiso 1 1 calc R U . . .
C9 C 0.3070(18) 0.5186(14) -0.1748(11) 0.031(4) Uani 1 1 d D U . . .
H9 H 0.244135 0.568573 -0.207159 0.037 Uiso 1 1 calc R U . . .
C10 C 0.3863(16) 0.5456(12) -0.0960(10) 0.020(4) Uani 1 1 d D U . . .
H10 H 0.378057 0.614203 -0.073729 0.023 Uiso 1 1 calc R U . . .
Te2 Te 0.74294(12) 0.45528(11) 0.60545(8) 0.0225(3) Uani 1 1 d . . . . .
Br4 Br 0.5345(2) 0.32151(18) 0.62801(15) 0.0326(5) Uani 1 1 d . . . . .
Br5 Br 0.9486(2) 0.32430(18) 0.66190(14) 0.0345(5) Uani 1 1 d . . . . .
Br6 Br 0.9530(2) 0.60553(19) 0.59326(17) 0.0423(6) Uani 1 1 d . . . . .
O2 O 0.4511(14) 0.6101(13) 0.5084(9) 0.036(3) Uani 1 1 d . . . . .
H2A H 0.492185 0.597366 0.464824 0.053 Uiso 1 1 calc R U . . .
N2 N 0.5467(16) 0.5843(12) 0.5820(11) 0.023(3) Uani 1 1 d . . . . .
C11 C 0.729(2) 0.5266(14) 0.7300(13) 0.025(4) Uani 1 1 d . . . . .
C12 C 0.615(2) 0.5943(15) 0.7268(13) 0.025(4) Uani 1 1 d . . . . .
H12 H 0.598773 0.623762 0.780348 0.030 Uiso 1 1 calc R U . . .
C13 C 0.518(2) 0.6267(16) 0.6539(14) 0.027(4) Uani 1 1 d . . . . .
C14 C 0.377(2) 0.690(2) 0.6529(17) 0.050(7) Uani 1 1 d . . . . .
H14A H 0.375928 0.747856 0.612136 0.075 Uiso 1 1 calc R U . . .
H14B H 0.372120 0.717081 0.710867 0.075 Uiso 1 1 calc R U . . .
H14C H 0.289930 0.644474 0.635014 0.075 Uiso 1 1 calc R U . . .
C15 C 0.8303(16) 0.5015(13) 0.8107(11) 0.029(4) Uani 1 1 d D U . . .
C16 C 0.8197(18) 0.4077(13) 0.8528(11) 0.034(4) Uani 1 1 d D U . . .
H16 H 0.755000 0.353790 0.827724 0.041 Uiso 1 1 calc R U . . .
C17 C 0.9054(18) 0.3946(15) 0.9319(11) 0.037(5) Uani 1 1 d D U . . .
H17 H 0.897905 0.330772 0.962180 0.044 Uiso 1 1 calc R U . . .
C18 C 1.0017(19) 0.4704(15) 0.9690(11) 0.043(5) Uani 1 1 d D U . . .
H18 H 1.060921 0.458408 1.023480 0.052 Uiso 1 1 calc R U . . .
C19 C 1.0116(18) 0.5643(15) 0.9263(11) 0.037(5) Uani 1 1 d D U . . .
H19 H 1.076970 0.617934 0.951145 0.045 Uiso 1 1 calc R U . . .
C20 C 0.9253(17) 0.5788(14) 0.8471(11) 0.030(4) Uani 1 1 d D U . . .
H20 H 0.931360 0.643074 0.817217 0.035 Uiso 1 1 calc R U . . .
Br7 Br 0.6026(2) 0.48438(17) 0.37718(14) 0.0325(5) Uani 1 1 d . . . . .
N3 N 0.1375(17) 0.4238(12) 0.3806(11) 0.026(4) Uani 1 1 d . . . . .
C21 C 0.236(2) 0.3949(17) 0.4638(13) 0.035(5) Uani 1 1 d . . . . .
H21A H 0.341186 0.406207 0.457342 0.052 Uiso 1 1 calc R U . . .
H21B H 0.221214 0.321031 0.477137 0.052 Uiso 1 1 calc R U . . .
H21C H 0.211090 0.438726 0.510937 0.052 Uiso 1 1 calc R U . . .
C22 C 0.183(2) 0.3655(18) 0.3082(14) 0.039(5) Uani 1 1 d . . . . .
H22A H 0.120280 0.386594 0.254365 0.059 Uiso 1 1 calc R U . . .
H22B H 0.170850 0.290289 0.317394 0.059 Uiso 1 1 calc R U . . .
H22C H 0.287587 0.380771 0.304232 0.059 Uiso 1 1 calc R U . . .
C23 C 0.158(3) 0.5415(17) 0.3670(15) 0.042(6) Uani 1 1 d . . . . .
H23A H 0.096870 0.563121 0.312794 0.064 Uiso 1 1 calc R U . . .
H23B H 0.262849 0.556529 0.364451 0.064 Uiso 1 1 calc R U . . .
H23C H 0.125703 0.580238 0.415180 0.064 Uiso 1 1 calc R U . . .
C24 C -0.020(2) 0.4046(19) 0.3884(14) 0.039(6) Uani 1 1 d . . . . .
H24A H -0.053351 0.455940 0.428072 0.058 Uiso 1 1 calc R U . . .
H24B H -0.031215 0.333821 0.410752 0.058 Uiso 1 1 calc R U . . .
H24C H -0.081312 0.411424 0.331463 0.058 Uiso 1 1 calc R U . . .
C25 C 0.7639(18) 0.6145(14) 0.1161(13) 0.019(3) Uani 1 1 d . . . . .

loop_
_atom_site_aniso_label
_atom_site_aniso_U_11
_atom_site_aniso_U_22
_atom_site_aniso_U_33
_atom_site_aniso_U_23
_atom_site_aniso_U_13
_atom_site_aniso_U_12
Te1 0.0204(5) 0.0160(6) 0.0203(7) 0.0015(6) 0.0048(5) -0.0016(6)
Br1 0.0294(10) 0.0203(10) 0.0326(12) 0.0037(10) 0.0065(9) 0.0039(9)
Br2 0.0284(10) 0.0184(10) 0.0298(12) -0.0003(9) 0.0051(9) -0.0079(8)
Br3 0.0275(10) 0.0230(11) 0.0422(14) -0.0027(10) 0.0099(9) 0.0029(9)
O1 0.028(7) 0.039(9) 0.026(7) -0.012(7) 0.005(6) -0.010(7)
C1 0.019(7) 0.009(8) 0.012(7) 0.005(6) -0.003(6) 0.005(5)
C2 0.018(8) 0.021(9) 0.024(8) -0.001(7) 0.002(6) 0.001(6)
N1 0.030(8) 0.017(9) 0.026(7) -0.008(6) 0.004(6) -0.005(6)
C4 0.026(9) 0.021(10) 0.023(11) 0.006(8) -0.003(8) -0.003(7)
C5 0.012(6) 0.024(8) 0.013(7) 0.000(6) 0.003(5) -0.011(6)
C6 0.024(9) 0.025(8) 0.028(9) -0.001(7) 0.007(7) 0.008(7)
C7 0.029(9) 0.032(10) 0.027(9) -0.006(7) 0.008(7) -0.013(7)
C8 0.027(9) 0.048(10) 0.017(9) 0.004(7) 0.016(7) -0.010(7)
C9 0.019(9) 0.048(10) 0.026(9) 0.004(8) 0.000(7) -0.004(8)
C10 0.012(7) 0.025(9) 0.024(8) 0.004(7) 0.010(6) 0.002(6)
Te2 0.0257(6) 0.0195(7) 0.0230(7) -0.0025(6) 0.0061(5) 0.0005(6)
Br4 0.0387(12) 0.0253(12) 0.0352(13) -0.0042(11) 0.0105(10) -0.0067(10)
Br5 0.0358(11) 0.0293(12) 0.0382(13) -0.0020(11) 0.0046(10) 0.0094(10)
Br6 0.0449(13) 0.0288(13) 0.0590(17) -0.0097(12) 0.0265(12) -0.0110(11)
O2 0.039(8) 0.043(9) 0.023(7) 0.001(7) -0.001(6) 0.011(7)
N2 0.024(8) 0.015(8) 0.027(7) -0.007(6) -0.004(6) -0.008(6)
C11 0.027(8) 0.013(9) 0.033(9) -0.012(7) 0.002(6) -0.006(6)
C12 0.030(8) 0.019(9) 0.028(9) -0.001(8) 0.010(7) 0.000(7)
C13 0.029(9) 0.023(10) 0.029(8) -0.003(7) 0.003(7) -0.003(7)
C14 0.046(12) 0.051(16) 0.058(18) 0.015(13) 0.023(12) 0.024(11)
C15 0.013(7) 0.038(9) 0.035(10) -0.008(7) 0.006(6) -0.002(7)
C16 0.047(11) 0.032(9) 0.027(10) -0.014(7) 0.018(8) -0.001(8)
C17 0.029(10) 0.060(12) 0.029(10) 0.001(9) 0.027(7) 0.007(8)
C18 0.036(10) 0.069(13) 0.025(10) -0.008(9) 0.011(8) 0.014(9)
C19 0.019(9) 0.061(12) 0.035(10) -0.015(9) 0.012(7) 0.000(8)
C20 0.020(8) 0.036(10) 0.034(10) -0.012(8) 0.011(7) 0.000(7)
Br7 0.0304(10) 0.0402(14) 0.0283(12) 0.0001(10) 0.0088(9) 0.0012(9)
N3 0.025(7) 0.028(8) 0.025(8) -0.008(7) 0.003(6) -0.012(6)
C21 0.034(10) 0.036(12) 0.031(10) -0.004(9) -0.005(8) -0.011(9)
C22 0.046(13) 0.038(12) 0.036(11) -0.014(10) 0.014(10) -0.005(10)
C23 0.052(14) 0.031(9) 0.047(16) 0.005(9) 0.016(12) 0.001(9)
C24 0.030(8) 0.053(15) 0.033(14) 0.011(11) 0.003(8) -0.002(9)
C25 0.017(8) 0.007(8) 0.033(8) -0.006(6) 0.003(6) 0.000(6)

loop_
_atom_type_symbol
_atom_type_description
_atom_type_scat_dispersion_real
_atom_type_scat_dispersion_imag
_atom_type_scat_source
C C 0.0033 0.0016 'International Tables Vol C Tables 4.2.6.8 and 6.1.1.4'
H H 0.0000 0.0000 'International Tables Vol C Tables 4.2.6.8 and 6.1.1.4'
Br Br -0.2901 2.4595 'International Tables Vol C Tables 4.2.6.8 and 6.1.1.4'
N N 0.0061 0.0033 'International Tables Vol C Tables 4.2.6.8 and 6.1.1.4'
O O 0.0106 0.0060 'International Tables Vol C Tables 4.2.6.8 and 6.1.1.4'
Te Te -0.5308 1.6751 'International Tables Vol C Tables 4.2.6.8 and 6.1.1.4'

loop_
_geom_angle_atom_site_label_1
_geom_angle_atom_site_label_2
_geom_angle_atom_site_label_3
_geom_angle
_geom_angle_site_symmetry_1
_geom_angle_site_symmetry_3
_geom_angle_publ_flag
Br2 Te1 Br1 94.82(8) . . ?
Br2 Te1 Br3 91.58(8) . . ?
Br3 Te1 Br1 170.52(8) . . ?
C1 Te1 Br1 86.1(4) . . ?
C1 Te1 Br2 95.4(4) . . ?
C1 Te1 Br3 86.3(4) . . ?
C1 Te1 N1 74.5(6) . . ?
N1 Te1 Br1 83.9(4) . . ?
N1 Te1 Br2 169.8(4) . . ?
N1 Te1 Br3 88.6(4) . . ?
N1 O1 H1 109.5 . . ?
C2 C1 Te1 112.2(14) . . ?
C2 C1 C5 124.5(16) . . ?
C5 C1 Te1 123.0(11) . . ?
C1 C2 H2 117.3 . . ?
C1 C2 C25 125.4(18) . . ?
C25 C2 H2 117.3 . . ?
O1 N1 Te1 127.4(12) . . ?
C25 N1 Te1 113.1(13) . . ?
C25 N1 O1 118.7(15) . . ?
H4A C4 H4B 109.5 . . ?
H4A C4 H4C 109.5 . . ?
H4B C4 H4C 109.5 . . ?
C25 C4 H4A 109.5 . . ?
C25 C4 H4B 109.5 . . ?
C25 C4 H4C 109.5 . . ?
C6 C5 C1 119.3(13) . . ?
C10 C5 C1 119.5(13) . . ?
C10 C5 C6 121.0(13) . . ?
C5 C6 H6 120.4 . . ?
C7 C6 C5 119.2(13) . . ?
C7 C6 H6 120.4 . . ?
C6 C7 H7 120.0 . . ?
C6 C7 C8 119.9(14) . . ?
C8 C7 H7 120.0 . . ?
C7 C8 H8 119.9 . . ?
C9 C8 C7 120.2(14) . . ?
C9 C8 H8 119.9 . . ?
C8 C9 H9 120.1 . . ?
C8 C9 C10 119.7(14) . . ?
C10 C9 H9 120.1 . . ?
C5 C10 C9 119.9(13) . . ?
C5 C10 H10 120.1 . . ?
C9 C10 H10 120.1 . . ?
Br4 Te2 Br6 174.93(9) . . ?
Br5 Te2 Br4 91.73(9) . . ?
Br5 Te2 Br6 90.22(9) . . ?
N2 Te2 Br4 86.3(4) . . ?
N2 Te2 Br5 168.7(4) . . ?
N2 Te2 Br6 90.9(4) . . ?
C11 Te2 Br4 90.7(5) . . ?
C11 Te2 Br5 95.8(5) . . ?
C11 Te2 Br6 84.5(5) . . ?
C11 Te2 N2 73.1(6) . . ?
N2 O2 H2A 109.5 . . ?
O2 N2 Te2 130.5(11) . . ?
C13 N2 Te2 112.8(13) . . ?
C13 N2 O2 116.1(16) . . ?
C12 C11 Te2 112.7(15) . . ?
C12 C11 C15 123.2(18) . . ?
C15 C11 Te2 124.1(13) . . ?
C11 C12 H12 116.3 . . ?
C11 C12 C13 127(2) . . ?
C13 C12 H12 116.3 . . ?
N2 C13 C12 113.5(18) . . ?
N2 C13 C14 119(2) . . ?
C12 C13 C14 127(2) . . ?
C13 C14 H14A 109.5 . . ?
C13 C14 H14B 109.5 . . ?
C13 C14 H14C 109.5 . . ?
H14A C14 H14B 109.5 . . ?
H14A C14 H14C 109.5 . . ?
H14B C14 H14C 109.5 . . ?
C16 C15 C11 121.1(15) . . ?
C20 C15 C11 118.0(15) . . ?
C20 C15 C16 120.6(14) . . ?
C15 C16 H16 121.1 . . ?
C17 C16 C15 117.9(14) . . ?
C17 C16 H16 121.1 . . ?
C16 C17 H17 118.8 . . ?
C16 C17 C18 122.3(15) . . ?
C18 C17 H17 118.8 . . ?
C17 C18 H18 120.3 . . ?
C17 C18 C19 119.3(15) . . ?
C19 C18 H18 120.3 . . ?
C18 C19 H19 120.5 . . ?
C20 C19 C18 118.9(14) . . ?
C20 C19 H19 120.5 . . ?
C15 C20 H20 119.6 . . ?
C19 C20 C15 120.9(14) . . ?
C19 C20 H20 119.6 . . ?
C21 N3 C23 106.9(16) . . ?
C22 N3 C21 110.2(16) . . ?
C22 N3 C23 109.7(17) . . ?
C22 N3 C24 111.5(16) . . ?
C24 N3 C21 110.3(16) . . ?
C24 N3 C23 108.1(17) . . ?
N3 C21 H21A 109.5 . . ?
N3 C21 H21B 109.5 . . ?
N3 C21 H21C 109.5 . . ?
H21A C21 H21B 109.5 . . ?
H21A C21 H21C 109.5 . . ?
H21B C21 H21C 109.5 . . ?
N3 C22 H22A 109.5 . . ?
N3 C22 H22B 109.5 . . ?
N3 C22 H22C 109.5 . . ?
H22A C22 H22B 109.5 . . ?
H22A C22 H22C 109.5 . . ?
H22B C22 H22C 109.5 . . ?
N3 C23 H23A 109.5 . . ?
N3 C23 H23B 109.5 . . ?
N3 C23 H23C 109.5 . . ?
H23A C23 H23B 109.5 . . ?
H23A C23 H23C 109.5 . . ?
H23B C23 H23C 109.5 . . ?
N3 C24 H24A 109.5 . . ?
N3 C24 H24B 109.5 . . ?
N3 C24 H24C 109.5 . . ?
H24A C24 H24B 109.5 . . ?
H24A C24 H24C 109.5 . . ?
H24B C24 H24C 109.5 . . ?
C2 C25 C4 122.5(18) . . ?
N1 C25 C2 114.1(16) . . ?
N1 C25 C4 123.2(18) . . ?

loop_
_geom_bond_atom_site_label_1
_geom_bond_atom_site_label_2
_geom_bond_distance
_geom_bond_site_symmetry_2
_geom_bond_publ_flag
Te1 Br1 2.705(2) . ?
Te1 Br2 2.603(2) . ?
Te1 Br3 2.651(2) . ?
Te1 C1 2.153(17) . ?
Te1 N1 2.354(15) . ?
O1 H1 0.8400 . ?
O1 N1 1.360(19) . ?
C1 C2 1.32(2) . ?
C1 C5 1.48(2) . ?
C2 H2 0.9500 . ?
C2 C25 1.44(3) . ?
N1 C25 1.27(2) . ?
C4 H4A 0.9800 . ?
C4 H4B 0.9800 . ?
C4 H4C 0.9800 . ?
C4 C25 1.48(2) . ?
C5 C6 1.375(13) . ?
C5 C10 1.371(13) . ?
C6 H6 0.9500 . ?
C6 C7 1.372(14) . ?
C7 H7 0.9500 . ?
C7 C8 1.390(14) . ?
C8 H8 0.9500 . ?
C8 C9 1.370(14) . ?
C9 H9 0.9500 . ?
C9 C10 1.375(13) . ?
C10 H10 0.9500 . ?
Te2 Br4 2.610(3) . ?
Te2 Br5 2.561(3) . ?
Te2 Br6 2.729(3) . ?
Te2 N2 2.412(16) . ?
Te2 C11 2.173(19) . ?
O2 H2A 0.8400 . ?
O2 N2 1.38(2) . ?
N2 C13 1.31(2) . ?
C11 C12 1.34(3) . ?
C11 C15 1.48(2) . ?
C12 H12 0.9500 . ?
C12 C13 1.40(3) . ?
C13 C14 1.51(3) . ?
C14 H14A 0.9800 . ?
C14 H14B 0.9800 . ?
C14 H14C 0.9800 . ?
C15 C16 1.377(14) . ?
C15 C20 1.376(14) . ?
C16 H16 0.9500 . ?
C16 C17 1.372(14) . ?
C17 H17 0.9500 . ?
C17 C18 1.372(14) . ?
C18 H18 0.9500 . ?
C18 C19 1.383(14) . ?
C19 H19 0.9500 . ?
C19 C20 1.376(14) . ?
C20 H20 0.9500 . ?
N3 C21 1.51(3) . ?
N3 C22 1.47(2) . ?
N3 C23 1.53(3) . ?
N3 C24 1.47(2) . ?
C21 H21A 0.9800 . ?
C21 H21B 0.9800 . ?
C21 H21C 0.9800 . ?
C22 H22A 0.9800 . ?
C22 H22B 0.9800 . ?
C22 H22C 0.9800 . ?
C23 H23A 0.9800 . ?
C23 H23B 0.9800 . ?
C23 H23C 0.9800 . ?
C24 H24A 0.9800 . ?
C24 H24B 0.9800 . ?
C24 H24C 0.9800 . ?

loop_
_geom_torsion_atom_site_label_1
_geom_torsion_atom_site_label_2
_geom_torsion_atom_site_label_3
_geom_torsion_atom_site_label_4
_geom_torsion
_geom_torsion_site_symmetry_1
_geom_torsion_site_symmetry_2
_geom_torsion_site_symmetry_3
_geom_torsion_site_symmetry_4
_geom_torsion_publ_flag
Te1 C1 C2 C25 2(2) . . . . ?
Te1 C1 C5 C6 -73.4(16) . . . . ?
Te1 C1 C5 C10 110.9(14) . . . . ?
Te1 N1 C25 C2 9(2) . . . . ?
Te1 N1 C25 C4 -175.4(13) . . . . ?
O1 N1 C25 C2 -179.7(15) . . . . ?
O1 N1 C25 C4 -5(3) . . . . ?
C1 C2 C25 N1 -8(3) . . . . ?
C1 C2 C25 C4 176.3(17) . . . . ?
C1 C5 C6 C7 -174.3(15) . . . . ?
C1 C5 C10 C9 175.2(15) . . . . ?
C2 C1 C5 C6 113.8(18) . . . . ?
C2 C1 C5 C10 -62(2) . . . . ?
C5 C1 C2 C25 175.6(15) . . . . ?
C5 C6 C7 C8 -2.0(18) . . . . ?
C6 C5 C10 C9 0(2) . . . . ?
C6 C7 C8 C9 2(2) . . . . ?
C7 C8 C9 C10 -1(3) . . . . ?
C8 C9 C10 C5 0(3) . . . . ?
C10 C5 C6 C7 1.4(18) . . . . ?
Te2 N2 C13 C12 5(2) . . . . ?
Te2 N2 C13 C14 -166.0(15) . . . . ?
Te2 C11 C12 C13 -5(3) . . . . ?
Te2 C11 C15 C16 -73.0(19) . . . . ?
Te2 C11 C15 C20 113.5(16) . . . . ?
O2 N2 C13 C12 177.6(16) . . . . ?
O2 N2 C13 C14 7(3) . . . . ?
C11 C12 C13 N2 -1(3) . . . . ?
C11 C12 C13 C14 170(2) . . . . ?
C11 C15 C16 C17 -172.7(17) . . . . ?
C11 C15 C20 C19 173.5(17) . . . . ?
C12 C11 C15 C16 105(2) . . . . ?
C12 C11 C15 C20 -68(2) . . . . ?
C15 C11 C12 C13 176.8(18) . . . . ?
C15 C16 C17 C18 -1.1(19) . . . . ?
C16 C15 C20 C19 0(2) . . . . ?
C16 C17 C18 C19 1(3) . . . . ?
C17 C18 C19 C20 -1(3) . . . . ?
C18 C19 C20 C15 0(3) . . . . ?
C20 C15 C16 C17 0.6(19) . . . . ?
